data_7013952
loop_
_publ_author_name
'Komuro, Takashi'
'Matsuo, Tsukasa'
'Kawaguchi, Hiroyuki'
'Tatsumi, Kazuyuki'

_publ_section_title
;
 Synthesis and structural characterization of silanethiolato complexes
 having tert-butyldimethylsilyl and trimethylsilyl groups.
;
_journal_issue 10
_journal_name_full 'Dalton transactions (Cambridge, England : 2003)'
_journal_page_first 1618
_journal_page_last 1625
_journal_paper_doi 10.1039/b316567a
_journal_year 2004
_chemical_formula_moiety Ni(SSiMe3)2(dppe)
_chemical_formula_sum 'C32 H42 Ni P2 S2 Si2'
_chemical_formula_weight 667.62
_space_group_IT_number 14
_symmetry_cell_setting monoclinic
_symmetry_Int_Tables_number 14
_symmetry_space_group_name_Hall '-P 2ybc'
_symmetry_space_group_name_H-M 'P 1 21/c 1'
_audit_creation_date 2004-03-03
_audit_creation_method 'by CrystalStructure v3.5.1'
_cell_angle_alpha 90
_cell_angle_beta 110.341(7)
_cell_angle_gamma 90
_cell_formula_units_Z 4
_cell_length_a 10.309(6)
_cell_length_b 27.50(2)
_cell_length_c 13.133(8)
_cell_measurement_reflns_used 10823
_cell_measurement_temperature 153.1
_cell_measurement_theta_max 13.7
_cell_measurement_theta_min 1.5
_cell_volume 3491(4)
_computing_cell_refinement CrystalClear
_computing_data_collection CrystalClear
_computing_data_reduction CrystalStructure
_computing_publication_material 'CrystalStructure Ver. 3.5.1'
_computing_structure_refinement CRYSTALS
_computing_structure_solution SHELXS97
_diffrn_detector_area_resol_mean 14.62
_diffrn_measured_fraction_theta_full 0.9855
_diffrn_measured_fraction_theta_max 0.9871
_diffrn_measurement_device_type 'Rigaku Mercury'
_diffrn_measurement_method \w
_diffrn_radiation_type 'Mo K\a'
_diffrn_radiation_wavelength 0.7107
_diffrn_reflns_av_R_equivalents 0.108
_diffrn_reflns_limit_h_max 13
_diffrn_reflns_limit_h_min -12
_diffrn_reflns_limit_k_max 35
_diffrn_reflns_limit_k_min -33
_diffrn_reflns_limit_l_max 15
_diffrn_reflns_limit_l_min -17
_diffrn_reflns_number 56632
_diffrn_reflns_theta_full 27.50
_diffrn_reflns_theta_max 27.48
_exptl_absorpt_coefficient_mu 0.856
_exptl_absorpt_correction_T_max 0.966
_exptl_absorpt_correction_T_min 0.772
_exptl_absorpt_correction_type none
_exptl_crystal_colour dark-purple
_exptl_crystal_density_diffrn 1.270
_exptl_crystal_density_method 'not measured'
_exptl_crystal_description platelet
_exptl_crystal_F_000 1408.00
_exptl_crystal_size_max 0.20
_exptl_crystal_size_mid 0.10
_exptl_crystal_size_min 0.04
_refine_diff_density_max 3.11
_refine_diff_density_min -1.81
_refine_ls_extinction_method none
_refine_ls_goodness_of_fit_ref 1.031
_refine_ls_hydrogen_treatment refall
_refine_ls_number_parameters 394
_refine_ls_number_reflns 7915
_refine_ls_R_factor_gt 0.0640
_refine_ls_shift/su_max 0.0000
_refine_ls_structure_factor_coef Fsqd
_refine_ls_weighting_details 'w = 1/[0.8000\s(Fo^2^)]/(4Fo^2^)'
_refine_ls_weighting_scheme calc
_refine_ls_wR_factor_ref 0.1050
_reflns_number_gt 3759
_reflns_number_total 8089
_reflns_threshold_expression F^2^>2.0\s(F^2^)
_cod_data_source_file b316567a.txt
_cod_data_source_block Ni(SSiMe3)2(dppe)
_cod_original_cell_volume 3490.6(34)
_cod_original_formula_sum 'C32 H42 Ni P2 S2 Si2 '
_cod_database_code 7013952

loop_
_symmetry_equiv_pos_as_xyz
x,y,z
-x,-y,-z
-x,y+1/2,-z+1/2
x,-y+1/2,z+1/2

loop_
_atom_site_label
_atom_site_type_symbol
_atom_site_fract_x
_atom_site_fract_y
_atom_site_fract_z
_atom_site_U_iso_or_equiv
_atom_site_adp_type
_atom_site_occupancy
_atom_site_symmetry_multiplicity
_atom_site_calc_flag
_atom_site_refinement_flags
_atom_site_disorder_assembly
_atom_site_disorder_group
Ni(1) Ni 0.78766(6) 0.14425(2) 0.72598(5) 0.0266(2) Uani 1.00 1 d . . .
S(1) S 0.74633(13) 0.16395(5) 0.55119(10) 0.0336(4) Uani 1.00 1 d . . .
S(2) S 0.84737(13) 0.06667(5) 0.71878(11) 0.0332(4) Uani 1.00 1 d . . .
P(1) P 0.82917(13) 0.13433(5) 0.89775(10) 0.0267(4) Uani 1.00 1 d . . .
P(2) P 0.7155(1) 0.21634(5) 0.74516(10) 0.0280(4) Uani 1.00 1 d . . .
Si(1) Si 0.5762(2) 0.12039(6) 0.45525(12) 0.0404(5) Uani 1.00 1 d . . .
Si(2) Si 1.0334(2) 0.06632(5) 0.68480(12) 0.0365(5) Uani 1.00 1 d . . .
C(1) C 0.4559(5) 0.1612(2) 0.3516(4) 0.052(2) Uani 1.00 1 d . . .
C(2) C 0.6320(5) 0.0711(2) 0.3824(4) 0.057(2) Uani 1.00 1 d . . .
C(3) C 0.4743(5) 0.0897(2) 0.5300(5) 0.064(2) Uani 1.00 1 d . . .
C(4) C 1.0071(6) 0.0700(2) 0.5367(4) 0.065(2) Uani 1.00 1 d . . .
C(5) C 1.1174(5) 0.0071(2) 0.7402(4) 0.046(2) Uani 1.00 1 d . . .
C(6) C 1.1508(5) 0.1180(2) 0.7510(4) 0.051(2) Uani 1.00 1 d . . .
C(7) C 0.8225(5) 0.1940(2) 0.9578(4) 0.029(2) Uani 1.00 1 d . . .
C(8) C 0.7004(5) 0.2213(2) 0.8798(4) 0.031(2) Uani 1.00 1 d . . .
C(9) C 0.6898(5) 0.1010(2) 0.9230(4) 0.029(2) Uani 1.00 1 d . . .
C(10) C 0.5922(5) 0.0767(2) 0.8396(4) 0.039(2) Uani 1.00 1 d . . .
C(11) C 0.4809(5) 0.0544(2) 0.8556(5) 0.050(2) Uani 1.00 1 d . . .
C(12) C 0.4673(5) 0.0563(2) 0.9560(5) 0.048(2) Uani 1.00 1 d . . .
C(13) C 0.5637(6) 0.0796(2) 1.0404(5) 0.045(2) Uani 1.00 1 d . . .
C(14) C 0.6751(5) 0.1022(2) 1.0242(4) 0.039(2) Uani 1.00 1 d . . .
C(15) C 0.9886(5) 0.1080(2) 0.9891(4) 0.0213(13) Uani 1.00 1 d . . .
C(16) C 0.9918(5) 0.0632(2) 1.0389(4) 0.037(2) Uani 1.00 1 d . . .
C(17) C 1.1158(6) 0.0447(2) 1.1095(4) 0.044(2) Uani 1.00 1 d . . .
C(18) C 1.2352(5) 0.0706(2) 1.1294(4) 0.040(2) Uani 1.00 1 d . . .
C(19) C 1.2348(5) 0.1146(2) 1.0807(4) 0.041(2) Uani 1.00 1 d . . .
C(20) C 1.1122(5) 0.1331(2) 1.0115(4) 0.033(2) Uani 1.00 1 d . . .
C(21) C 0.8396(5) 0.2639(2) 0.7468(4) 0.027(1) Uani 1.00 1 d . . .
C(22) C 0.9571(5) 0.2528(2) 0.7232(4) 0.034(2) Uani 1.00 1 d . . .
C(23) C 1.0562(5) 0.2882(2) 0.7312(4) 0.040(2) Uani 1.00 1 d . . .
C(24) C 1.0384(5) 0.3345(2) 0.7623(4) 0.044(2) Uani 1.00 1 d . . .
C(25) C 0.9230(6) 0.3464(2) 0.7873(4) 0.045(2) Uani 1.00 1 d . . .
C(26) C 0.8243(5) 0.3108(2) 0.7795(4) 0.036(2) Uani 1.00 1 d . . .
C(27) C 0.5463(5) 0.2345(2) 0.6529(4) 0.032(2) Uani 1.00 1 d . . .
C(28) C 0.5262(5) 0.2709(2) 0.5767(4) 0.038(2) Uani 1.00 1 d . . .
C(29) C 0.3937(7) 0.2799(2) 0.5017(5) 0.054(2) Uani 1.00 1 d . . .
C(30) C 0.2839(6) 0.2528(2) 0.5030(5) 0.057(2) Uani 1.00 1 d . . .
C(31) C 0.3010(6) 0.2177(2) 0.5804(5) 0.057(2) Uani 1.00 1 d . . .
C(32) C 0.4315(6) 0.2084(2) 0.6546(4) 0.045(2) Uani 1.00 1 d . . .
H(1) H 0.4185 0.1853 0.3878 0.056 Uiso 1.00 1 c . . .
H(2) H 0.5060 0.1775 0.3110 0.056 Uiso 1.00 1 c . . .
H(3) H 0.3809 0.1423 0.3023 0.056 Uiso 1.00 1 c . . .
H(4) H 0.5517 0.0546 0.3328 0.065 Uiso 1.00 1 c . . .
H(5) H 0.6851 0.0854 0.3417 0.065 Uiso 1.00 1 c . . .
H(6) H 0.6892 0.0480 0.4345 0.065 Uiso 1.00 1 c . . .
H(7) H 0.4419 0.1140 0.5692 0.074 Uiso 1.00 1 c . . .
H(8) H 0.3956 0.0730 0.4790 0.074 Uiso 1.00 1 c . . .
H(9) H 0.5328 0.0664 0.5810 0.074 Uiso 1.00 1 c . . .
H(10) H 0.9652 0.1010 0.5085 0.082 Uiso 1.00 1 c . . .
H(11) H 1.0953 0.0671 0.5262 0.082 Uiso 1.00 1 c . . .
H(12) H 0.9464 0.0439 0.4986 0.082 Uiso 1.00 1 c . . .
H(13) H 1.0557 -0.0194 0.7056 0.056 Uiso 1.00 1 c . . .
H(14) H 1.2028 0.0040 0.7253 0.056 Uiso 1.00 1 c . . .
H(15) H 1.1374 0.0059 0.8180 0.056 Uiso 1.00 1 c . . .
H(16) H 1.1685 0.1174 0.8285 0.062 Uiso 1.00 1 c . . .
H(17) H 1.2375 0.1147 0.7381 0.063 Uiso 1.00 1 c . . .
H(18) H 1.1074 0.1486 0.7209 0.062 Uiso 1.00 1 c . . .
H(19) H 0.8129 0.1903 1.0283 0.036 Uiso 1.00 1 c . . .
H(20) H 0.9066 0.2118 0.9658 0.036 Uiso 1.00 1 c . . .
H(21) H 0.7014 0.2552 0.9005 0.039 Uiso 1.00 1 c . . .
H(22) H 0.6152 0.2062 0.8796 0.039 Uiso 1.00 1 c . . .
H(23) H 0.6027 0.0750 0.7691 0.047 Uiso 1.00 1 c . . .
H(24) H 0.4123 0.0376 0.7960 0.057 Uiso 1.00 1 c . . .
H(25) H 0.3878 0.0411 0.9664 0.059 Uiso 1.00 1 c . . .
H(26) H 0.5556 0.0799 1.1118 0.057 Uiso 1.00 1 c . . .
H(27) H 0.7433 0.1194 1.0834 0.047 Uiso 1.00 1 c . . .
H(28) H 0.9064 0.0451 1.0237 0.041 Uiso 1.00 1 c . . .
H(29) H 1.1173 0.0135 1.1446 0.050 Uiso 1.00 1 c . . .
H(30) H 1.3217 0.0577 1.1789 0.044 Uiso 1.00 1 c . . .
H(31) H 1.3201 0.1326 1.0943 0.045 Uiso 1.00 1 c . . .
H(32) H 1.1109 0.1644 0.9770 0.040 Uiso 1.00 1 c . . .
H(33) H 0.9696 0.2200 0.7010 0.040 Uiso 1.00 1 c . . .
H(34) H 1.1380 0.2799 0.7145 0.047 Uiso 1.00 1 c . . .
H(35) H 1.1074 0.3591 0.7659 0.052 Uiso 1.00 1 c . . .
H(36) H 0.9114 0.3792 0.8101 0.053 Uiso 1.00 1 c . . .
H(37) H 0.7433 0.3188 0.7977 0.044 Uiso 1.00 1 c . . .
H(38) H 0.6044 0.2901 0.5753 0.045 Uiso 1.00 1 c . . .
H(39) H 0.3793 0.3054 0.4479 0.061 Uiso 1.00 1 c . . .
H(40) H 0.1928 0.2584 0.4494 0.061 Uiso 1.00 1 c . . .
H(41) H 0.2220 0.1995 0.5837 0.065 Uiso 1.00 1 c . . .
H(42) H 0.4444 0.1829 0.7083 0.051 Uiso 1.00 1 c . . .

loop_
_atom_site_aniso_label
_atom_site_aniso_U_11
_atom_site_aniso_U_22
_atom_site_aniso_U_33
_atom_site_aniso_U_12
_atom_site_aniso_U_13
_atom_site_aniso_U_23
Ni(1) 0.0343(4) 0.0246(4) 0.0203(4) 0.0034(3) 0.0086(3) 0.0006(3)
S(1) 0.0443(9) 0.0341(8) 0.0204(7) 0.0038(7) 0.0088(7) 0.0007(6)
S(2) 0.0393(8) 0.0286(8) 0.0316(8) 0.0043(7) 0.0124(7) -0.0008(6)
P(1) 0.0294(8) 0.0273(8) 0.0221(7) 0.0008(6) 0.0070(6) 0.0013(6)
P(2) 0.0367(8) 0.0245(8) 0.0223(8) 0.0039(6) 0.0095(7) 0.0017(6)
Si(1) 0.0408(10) 0.0443(10) 0.0320(9) 0.0046(8) 0.0074(8) -0.0040(8)
Si(2) 0.0408(9) 0.0353(9) 0.0325(9) 0.0068(8) 0.0119(8) -0.0004(8)
C(1) 0.047(4) 0.054(4) 0.039(4) 0.007(3) -0.006(3) -0.000(3)
C(2) 0.056(4) 0.051(4) 0.055(4) 0.001(3) 0.007(3) -0.026(3)
C(3) 0.057(4) 0.075(5) 0.053(4) -0.015(4) 0.013(4) -0.007(4)
C(4) 0.063(4) 0.102(6) 0.041(4) 0.028(4) 0.029(4) -0.001(4)
C(5) 0.042(4) 0.038(4) 0.059(4) 0.002(3) 0.018(3) -0.001(3)
C(6) 0.050(4) 0.042(4) 0.064(4) -0.002(3) 0.025(3) -0.001(3)
C(7) 0.044(3) 0.024(3) 0.023(3) -0.000(2) 0.014(3) -0.004(2)
C(8) 0.048(4) 0.016(3) 0.034(3) -0.000(2) 0.021(3) 0.002(2)
C(9) 0.030(3) 0.021(3) 0.037(3) 0.001(2) 0.013(3) 0.004(3)
C(10) 0.032(3) 0.050(4) 0.034(4) 0.001(3) 0.012(3) -0.001(3)
C(11) 0.030(3) 0.064(5) 0.049(4) -0.011(3) 0.003(3) -0.009(3)
C(12) 0.032(4) 0.060(4) 0.056(4) -0.002(3) 0.021(3) 0.003(4)
C(13) 0.054(4) 0.045(4) 0.044(4) 0.004(3) 0.027(3) 0.007(3)
C(14) 0.045(4) 0.041(4) 0.031(3) -0.005(3) 0.014(3) -0.001(3)
C(15) 0.024(3) 0.023(3) 0.016(3) 0.004(2) 0.005(2) 0.000(2)
C(16) 0.036(3) 0.030(3) 0.037(3) -0.004(3) 0.002(3) 0.006(3)
C(17) 0.049(4) 0.032(3) 0.044(4) 0.012(3) 0.007(3) 0.017(3)
C(18) 0.028(3) 0.050(4) 0.031(3) 0.005(3) -0.000(3) 0.000(3)
C(19) 0.027(3) 0.046(4) 0.040(4) -0.004(3) -0.001(3) 0.005(3)
C(20) 0.038(3) 0.031(3) 0.032(3) -0.007(3) 0.012(3) 0.002(3)
C(21) 0.036(3) 0.021(3) 0.021(3) 0.003(2) 0.006(2) 0.005(2)
C(22) 0.034(3) 0.032(3) 0.034(3) 0.011(3) 0.009(3) 0.001(3)
C(23) 0.039(4) 0.049(4) 0.029(3) -0.002(3) 0.009(3) 0.001(3)
C(24) 0.042(4) 0.054(4) 0.033(3) -0.015(3) 0.009(3) -0.002(3)
C(25) 0.066(4) 0.028(4) 0.039(4) -0.006(3) 0.016(3) -0.005(3)
C(26) 0.043(4) 0.034(3) 0.033(3) 0.003(3) 0.018(3) 0.003(3)
C(27) 0.035(3) 0.035(3) 0.026(3) 0.005(3) 0.010(3) -0.004(3)
C(28) 0.043(4) 0.041(4) 0.029(3) 0.009(3) 0.014(3) -0.001(3)
C(29) 0.070(5) 0.047(4) 0.036(4) 0.028(4) 0.009(4) 0.007(3)
C(30) 0.051(4) 0.054(5) 0.048(4) 0.022(4) -0.005(4) -0.018(4)
C(31) 0.042(4) 0.057(5) 0.064(5) 0.009(3) 0.008(4) -0.012(4)
C(32) 0.044(4) 0.039(4) 0.044(4) 0.001(3) 0.006(3) 0.002(3)

loop_
_atom_type_symbol
_atom_type_description
_atom_type_scat_dispersion_real
_atom_type_scat_dispersion_imag
_atom_type_scat_source
C C 0.003 0.002
;
International Tables for Crystallography
(1992, Vol. C, Tables 4.2.6.8 and 6.1.1.4)
;
H H 0.000 0.000
;
International Tables for Crystallography
(1992, Vol. C, Table 6.1.1.4)
;
Si Si 0.082 0.070
;
International Tables for Crystallography
(1992, Vol. C, Tables 4.2.6.8 and 6.1.1.4)
;
P P 0.102 0.094
;
International Tables for Crystallography
(1992, Vol. C, Tables 4.2.6.8 and 6.1.1.4)
;
S S 0.125 0.123
;
International Tables for Crystallography
(1992, Vol. C, Tables 4.2.6.8 and 6.1.1.4)
;
Ni Ni 0.339 1.112
;
International Tables for Crystallography
(1992, Vol. C, Tables 4.2.6.8 and 6.1.1.4)
;

loop_
_geom_angle_atom_site_label_1
_geom_angle_atom_site_label_2
_geom_angle_atom_site_label_3
_geom_angle
_geom_angle_publ_flag
_geom_angle_site_symmetry_1
_geom_angle_site_symmetry_2
_geom_angle_site_symmetry_3
S(1) Ni(1) S(2) 98.29(6) yes . . .
S(1) Ni(1) P(1) 173.31(6) yes . . .
S(1) Ni(1) P(2) 86.98(5) yes . . .
S(2) Ni(1) P(1) 88.06(6) yes . . .
S(2) Ni(1) P(2) 172.93(7) yes . . .
P(1) Ni(1) P(2) 86.87(6) yes . . .
Si(1) S(1) Ni(1) 106.99(8) yes . . .
Si(2) S(2) Ni(1) 107.28(7) yes . . .
C(7) P(1) C(9) 102.8(2) yes . . .
C(7) P(1) C(15) 103.5(2) yes . . .
C(7) P(1) Ni(1) 108.2(2) yes . . .
C(9) P(1) C(15) 105.5(2) yes . . .
C(9) P(1) Ni(1) 111.7(2) yes . . .
C(15) P(1) Ni(1) 123.1(2) yes . . .
C(8) P(2) C(21) 103.2(2) yes . . .
C(8) P(2) C(27) 103.9(2) yes . . .
C(8) P(2) Ni(1) 109.2(2) yes . . .
C(21) P(2) C(27) 108.5(2) yes . . .
C(21) P(2) Ni(1) 113.0(2) yes . . .
C(27) P(2) Ni(1) 117.7(2) yes . . .
C(1) Si(1) C(2) 108.0(2) yes . . .
C(1) Si(1) C(3) 107.6(3) yes . . .
C(1) Si(1) S(1) 107.1(2) yes . . .
C(2) Si(1) C(3) 105.8(3) yes . . .
C(2) Si(1) S(1) 112.0(2) yes . . .
C(3) Si(1) S(1) 116.1(2) yes . . .
C(4) Si(2) C(5) 109.4(3) yes . . .
C(4) Si(2) C(6) 106.2(3) yes . . .
C(4) Si(2) S(2) 113.9(2) yes . . .
C(5) Si(2) C(6) 110.1(2) yes . . .
C(5) Si(2) S(2) 104.7(2) yes . . .
C(6) Si(2) S(2) 112.7(2) yes . . .
C(8) C(7) P(1) 107.4(3) yes . . .
P(2) C(8) C(7) 106.6(4) yes . . .
C(10) C(9) C(14) 118.7(5) yes . . .
C(10) C(9) P(1) 120.2(4) yes . . .
C(14) C(9) P(1) 121.0(3) yes . . .
C(11) C(10) C(9) 120.8(5) yes . . .
C(12) C(11) C(10) 119.8(5) yes . . .
C(13) C(12) C(11) 120.5(6) yes . . .
C(14) C(13) C(12) 119.7(6) yes . . .
C(9) C(14) C(13) 120.5(4) yes . . .
C(16) C(15) C(20) 118.1(4) yes . . .
C(16) C(15) P(1) 122.2(3) yes . . .
C(20) C(15) P(1) 119.7(3) yes . . .
C(17) C(16) C(15) 120.4(5) yes . . .
C(18) C(17) C(16) 119.6(5) yes . . .
C(19) C(18) C(17) 121.1(4) yes . . .
C(20) C(19) C(18) 119.4(5) yes . . .
C(15) C(20) C(19) 121.5(5) yes . . .
C(22) C(21) C(26) 118.5(5) yes . . .
C(22) C(21) P(2) 120.2(4) yes . . .
C(26) C(21) P(2) 121.1(4) yes . . .
C(23) C(22) C(21) 120.4(5) yes . . .
C(24) C(23) C(22) 120.3(5) yes . . .
C(25) C(24) C(23) 120.5(5) yes . . .
C(26) C(25) C(24) 119.0(5) yes . . .
C(21) C(26) C(25) 121.3(5) yes . . .
C(28) C(27) C(32) 118.2(4) yes . . .
C(28) C(27) P(2) 123.5(4) yes . . .
C(32) C(27) P(2) 118.1(4) yes . . .
C(29) C(28) C(27) 120.2(5) yes . . .
C(30) C(29) C(28) 120.4(5) yes . . .
C(31) C(30) C(29) 120.2(5) yes . . .
C(32) C(31) C(30) 119.8(6) yes . . .
C(27) C(32) C(31) 121.1(5) yes . . .

loop_
_geom_bond_atom_site_label_1
_geom_bond_atom_site_label_2
_geom_bond_distance
_geom_bond_publ_flag
_geom_bond_site_symmetry_1
_geom_bond_site_symmetry_2
Ni(1) S(1) 2.250(1) yes . .
Ni(1) S(2) 2.231(1) yes . .
Ni(1) P(1) 2.162(1) yes . .
Ni(1) P(2) 2.163(2) yes . .
S(1) Si(1) 2.136(2) yes . .
S(2) Si(2) 2.115(2) yes . .
P(1) C(7) 1.832(5) yes . .
P(1) C(9) 1.828(6) yes . .
P(1) C(15) 1.815(4) yes . .
P(2) C(8) 1.833(5) yes . .
P(2) C(21) 1.824(5) yes . .
P(2) C(27) 1.814(5) yes . .
Si(1) C(1) 1.865(5) yes . .
Si(1) C(2) 1.862(6) yes . .
Si(1) C(3) 1.869(7) yes . .
Si(2) C(4) 1.870(6) yes . .
Si(2) C(5) 1.869(5) yes . .
Si(2) C(6) 1.873(5) yes . .
C(7) C(8) 1.517(6) yes . .
C(9) C(10) 1.375(6) yes . .
C(9) C(14) 1.391(8) yes . .
C(10) C(11) 1.380(8) yes . .
C(11) C(12) 1.375(9) yes . .
C(12) C(13) 1.365(7) yes . .
C(13) C(14) 1.385(8) yes . .
C(15) C(16) 1.389(7) yes . .
C(15) C(20) 1.388(7) yes . .
C(16) C(17) 1.389(7) yes . .
C(17) C(18) 1.367(8) yes . .
C(18) C(19) 1.367(8) yes . .
C(19) C(20) 1.373(6) yes . .
C(21) C(22) 1.386(8) yes . .
C(21) C(26) 1.385(7) yes . .
C(22) C(23) 1.388(8) yes . .
C(23) C(24) 1.368(8) yes . .
C(24) C(25) 1.380(9) yes . .
C(25) C(26) 1.390(8) yes . .
C(27) C(28) 1.377(7) yes . .
C(27) C(32) 1.392(8) yes . .
C(28) C(29) 1.401(7) yes . .
C(29) C(30) 1.36(1) yes . .
C(30) C(31) 1.369(9) yes . .
C(31) C(32) 1.383(7) yes . .

loop_
_geom_contact_atom_site_label_1
_geom_contact_atom_site_label_2
_geom_contact_distance
_geom_contact_publ_flag
_geom_contact_site_symmetry_1
_geom_contact_site_symmetry_2
Ni(1) S(1) 2.250(1) yes . 55501
Ni(1) S(2) 2.231(1) yes . 55501
Ni(1) Si(1) 3.527(1) yes . 55501
Ni(1) Si(2) 3.501(2) yes . 55501
Ni(1) C(7) 3.242(5) yes . 55501
Ni(1) C(8) 3.262(5) yes . 55501
Ni(1) C(9) 3.307(6) yes . 55501
Ni(1) C(10) 3.439(6) yes . 55501
Ni(1) C(15) 3.500(4) yes . 55501
Ni(1) C(21) 3.329(5) yes . 55501
Ni(1) C(22) 3.464(5) yes . 55501
Ni(1) C(27) 3.408(5) yes . 55501
S(1) Ni(1) 2.250(1) yes . 55501
S(1) S(2) 3.390(2) yes . 55501
S(1) P(2) 3.038(2) yes . 55501
S(1) Si(1) 2.136(2) yes . 55501
S(1) C(1) 3.222(4) yes . 55501
S(1) C(2) 3.317(5) yes . 55501
S(1) C(3) 3.401(6) yes . 55501
S(1) C(22) 3.518(5) yes . 55501
S(1) C(27) 3.423(6) yes . 55501
S(2) Ni(1) 2.231(1) yes . 55501
S(2) S(1) 3.390(2) yes . 55501
S(2) P(1) 3.054(2) yes . 55501
S(2) C(4) 3.343(7) yes . 55501
S(2) C(5) 3.157(5) yes . 55501
S(2) C(6) 3.322(5) yes . 55501
S(2) C(10) 3.524(6) yes . 55501
S(2) C(15) 3.524(4) yes . 55501
P(1) S(2) 3.054(2) yes . 55501
P(1) P(2) 2.974(2) yes . 55501
P(1) C(7) 1.832(5) yes . 55501
P(1) C(8) 2.706(5) yes . 55501
P(1) C(10) 2.786(5) yes . 55501
P(1) C(14) 2.810(6) yes . 55501
P(1) C(16) 2.812(5) yes . 55501
P(1) C(20) 2.778(5) yes . 55501
P(2) S(1) 3.038(2) yes . 55501
P(2) P(1) 2.974(2) yes . 55501
P(2) C(7) 2.693(5) yes . 55501
P(2) C(8) 1.833(5) yes . 55501
P(2) C(22) 2.791(6) yes . 55501
P(2) C(26) 2.803(5) yes . 55501
P(2) C(28) 2.819(5) yes . 55501
P(2) C(32) 2.759(5) yes . 55501
Si(1) Ni(1) 3.527(1) yes . 55501
Si(1) S(1) 2.136(2) yes . 55501
Si(2) Ni(1) 3.501(2) yes . 55501
C(1) S(1) 3.222(4) yes . 55501
C(1) C(2) 3.015(7) yes . 55501
C(1) C(3) 3.014(8) yes . 55501
C(2) S(1) 3.317(5) yes . 55501
C(2) C(1) 3.015(7) yes . 55501
C(2) C(3) 2.975(9) yes . 55501
C(3) S(1) 3.401(6) yes . 55501
C(3) C(1) 3.014(8) yes . 55501
C(3) C(2) 2.975(9) yes . 55501
C(4) S(2) 3.343(7) yes . 55501
C(4) C(5) 3.052(7) yes . 55501
C(4) C(6) 2.993(7) yes . 55501
C(5) S(2) 3.157(5) yes . 55501
C(5) C(4) 3.052(7) yes . 55501
C(5) C(6) 3.067(7) yes . 55501
C(6) S(2) 3.322(5) yes . 55501
C(6) C(4) 2.993(7) yes . 55501
C(6) C(5) 3.067(7) yes . 55501
C(7) Ni(1) 3.242(5) yes . 55501
C(7) P(1) 1.832(5) yes . 55501
C(7) P(2) 2.693(5) yes . 55501
C(7) C(9) 2.860(6) yes . 55501
C(7) C(14) 3.219(7) yes . 55501
C(7) C(15) 2.864(6) yes . 55501
C(7) C(20) 3.280(7) yes . 55501
C(7) C(21) 3.427(7) yes . 55501
C(7) C(22) 3.585(6) yes . 55504
C(7) C(23) 3.595(6) yes . 55504
C(8) Ni(1) 3.262(5) yes . 55501
C(8) P(1) 2.706(5) yes . 55501
C(8) P(2) 1.833(5) yes . 55501
C(8) C(9) 3.365(6) yes . 55501
C(8) C(21) 2.867(8) yes . 55501
C(8) C(26) 3.254(7) yes . 55501
C(8) C(27) 2.871(6) yes . 55501
C(8) C(32) 3.295(6) yes . 55501
C(9) Ni(1) 3.307(6) yes . 55501
C(9) C(7) 2.860(6) yes . 55501
C(9) C(8) 3.365(6) yes . 55501
C(9) C(11) 2.396(7) yes . 55501
C(9) C(12) 2.768(8) yes . 55501
C(9) C(13) 2.410(9) yes . 55501
C(9) C(15) 2.901(7) yes . 55501
C(9) C(16) 3.129(6) yes . 55501
C(10) Ni(1) 3.439(6) yes . 55501
C(10) S(2) 3.524(6) yes . 55501
C(10) P(1) 2.786(5) yes . 55501
C(10) C(12) 2.383(9) yes . 55501
C(10) C(13) 2.753(9) yes . 55501
C(10) C(14) 2.378(7) yes . 55501
C(11) C(9) 2.396(7) yes . 55501
C(11) C(13) 2.379(8) yes . 55501
C(11) C(14) 2.749(7) yes . 55501
C(12) C(9) 2.768(8) yes . 55501
C(12) C(10) 2.383(9) yes . 55501
C(12) C(14) 2.378(7) yes . 55501
C(13) C(9) 2.410(9) yes . 55501
C(13) C(10) 2.753(9) yes . 55501
C(13) C(11) 2.379(8) yes . 55501
C(14) P(1) 2.810(6) yes . 55501
C(14) C(7) 3.219(7) yes . 55501
C(14) C(10) 2.378(7) yes . 55501
C(14) C(11) 2.749(7) yes . 55501
C(14) C(12) 2.378(7) yes . 55501
C(14) C(15) 3.423(8) yes . 55501
C(14) C(16) 3.377(8) yes . 55501
C(15) Ni(1) 3.500(4) yes . 55501
C(15) Ni(1) 2.973(4) yes . 65605
C(15) S(1) 2.973(5) yes . 65605
C(15) S(2) 3.524(4) yes . 55501
C(15) S(2) 2.973(5) yes . 65605
C(15) P(1) 2.973(5) yes . 65605
C(15) P(2) 2.973(5) yes . 65605
C(15) Si(1) 2.973(5) yes . 65605
C(15) Si(2) 2.973(5) yes . 65605
C(15) C(1) 2.973(7) yes . 65605
C(15) C(2) 2.973(7) yes . 65605
C(15) C(3) 2.973(7) yes . 65605
C(15) C(4) 2.973(8) yes . 65605
C(15) C(5) 2.973(7) yes . 65605
C(15) C(6) 2.973(7) yes . 65605
C(15) C(7) 2.864(6) yes . 55501
C(15) C(7) 2.973(6) yes . 65605
C(15) C(8) 2.973(6) yes . 65605
C(15) C(9) 2.901(7) yes . 55501
C(15) C(9) 2.973(6) yes . 65605
C(15) C(10) 2.973(7) yes . 65605
C(15) C(11) 2.973(7) yes . 65605
C(15) C(12) 2.973(7) yes . 65605
C(15) C(13) 2.973(7) yes . 65605
C(15) C(14) 3.423(8) yes . 55501
C(15) C(14) 2.973(7) yes . 65605
C(15) C(15) 2.973(6) yes . 65605
C(15) C(16) 2.973(7) yes . 65605
C(15) C(17) 2.410(6) yes . 55501
C(15) C(17) 2.973(7) yes . 65605
C(15) C(18) 2.767(6) yes . 55501
C(15) C(18) 2.973(7) yes . 65605
C(15) C(19) 2.408(6) yes . 55501
C(15) C(19) 2.973(7) yes . 65605
C(15) C(20) 2.973(7) yes . 65605
C(15) C(21) 2.973(6) yes . 65605
C(15) C(22) 2.973(7) yes . 65605
C(15) C(23) 2.973(7) yes . 65605
C(15) C(24) 2.973(7) yes . 65605
C(15) C(25) 2.973(7) yes . 65605
C(15) C(26) 2.973(7) yes . 65605
C(15) C(27) 2.973(7) yes . 65605
C(15) C(28) 2.973(7) yes . 65605
C(15) C(29) 2.973(7) yes . 65605
C(15) C(30) 2.973(8) yes . 65605
C(15) C(31) 2.973(8) yes . 65605
C(15) C(32) 2.973(7) yes . 65605
C(16) S(1) 1.822(5) yes . 65605
C(16) S(2) 1.822(5) yes . 65605
C(16) P(1) 2.812(5) yes . 55501
C(16) C(1) 1.822(7) yes . 65605
C(16) C(2) 1.822(7) yes . 65605
C(16) C(3) 1.822(8) yes . 65605
C(16) C(4) 1.822(8) yes . 65605
C(16) C(5) 1.822(7) yes . 65605
C(16) C(6) 1.822(7) yes . 65605
C(16) C(7) 1.822(7) yes . 65605
C(16) C(8) 1.822(7) yes . 65605
C(16) C(9) 3.129(6) yes . 55501
C(16) C(9) 1.822(7) yes . 65605
C(16) C(10) 1.822(7) yes . 65605
C(16) C(11) 1.822(8) yes . 65605
C(16) C(12) 1.822(8) yes . 65605
C(16) C(13) 1.822(7) yes . 65605
C(16) C(14) 3.377(8) yes . 55501
C(16) C(14) 1.822(7) yes . 65605
C(16) C(15) 1.822(7) yes . 65605
C(16) C(16) 1.822(7) yes . 65605
C(16) C(17) 1.822(7) yes . 65605
C(16) C(18) 2.382(7) yes . 55501
C(16) C(18) 1.822(8) yes . 65605
C(16) C(19) 2.760(7) yes . 55501
C(16) C(19) 1.822(7) yes . 65605
C(16) C(20) 2.382(7) yes . 55501
C(16) C(20) 1.822(7) yes . 65605
C(16) C(21) 1.822(7) yes . 65605
C(16) C(22) 1.822(7) yes . 65605
C(16) C(23) 1.822(8) yes . 65605
C(16) C(24) 1.822(8) yes . 65605
C(16) C(25) 1.822(7) yes . 65605
C(16) C(26) 1.822(7) yes . 65605
C(16) C(27) 1.822(7) yes . 65605
C(16) C(28) 1.822(7) yes . 65605
C(16) C(29) 1.822(8) yes . 65605
C(16) C(30) 1.822(8) yes . 65605
C(16) C(31) 1.822(8) yes . 65605
C(16) C(32) 1.822(7) yes . 65605
C(17) Ni(1) 1.951(5) yes . 65605
C(17) S(1) 1.951(5) yes . 65605
C(17) S(2) 1.951(5) yes . 65605
C(17) P(1) 1.951(5) yes . 65605
C(17) P(2) 1.951(5) yes . 65605
C(17) Si(1) 1.951(5) yes . 65605
C(17) Si(2) 1.951(5) yes . 65605
C(17) C(1) 1.951(7) yes . 65605
C(17) C(2) 1.951(7) yes . 65605
C(17) C(3) 1.951(7) yes . 65605
C(17) C(4) 1.951(7) yes . 65605
C(17) C(5) 1.951(7) yes . 65605
C(17) C(6) 1.951(7) yes . 65605
C(17) C(7) 1.951(6) yes . 65605
C(17) C(8) 1.951(6) yes . 65605
C(17) C(9) 1.951(7) yes . 65605
C(17) C(10) 1.951(7) yes . 65605
C(17) C(11) 1.951(7) yes . 65605
C(17) C(12) 1.951(7) yes . 65605
C(17) C(13) 1.951(7) yes . 65605
C(17) C(14) 1.951(7) yes . 65605
C(17) C(15) 2.410(6) yes . 55501
C(17) C(15) 1.951(6) yes . 65605
C(17) C(16) 1.951(7) yes . 65605
C(17) C(17) 1.951(7) yes . 65605
C(17) C(18) 1.951(7) yes . 65605
C(17) C(19) 2.380(8) yes . 55501
C(17) C(19) 1.951(7) yes . 65605
C(17) C(20) 2.745(7) yes . 55501
C(17) C(20) 1.951(7) yes . 65605
C(17) C(21) 1.951(6) yes . 65605
C(17) C(22) 1.951(7) yes . 65605
C(17) C(23) 1.951(7) yes . 65605
C(17) C(24) 1.951(7) yes . 65605
C(17) C(25) 1.951(7) yes . 65605
C(17) C(26) 1.951(7) yes . 65605
C(17) C(27) 1.951(7) yes . 65605
C(17) C(28) 1.951(7) yes . 65605
C(17) C(29) 1.951(7) yes . 65605
C(17) C(30) 1.951(8) yes . 65605
C(17) C(31) 1.951(8) yes . 65605
C(17) C(32) 1.951(7) yes . 65605
C(18) Ni(1) 3.110(5) yes . 65605
C(18) S(1) 3.110(5) yes . 65605
C(18) S(2) 3.110(5) yes . 65605
C(18) P(1) 3.110(5) yes . 65605
C(18) P(2) 3.110(5) yes . 65605
C(18) Si(1) 3.110(5) yes . 65605
C(18) Si(2) 3.110(5) yes . 65605
C(18) C(1) 3.110(7) yes . 65605
C(18) C(2) 3.110(7) yes . 65605
C(18) C(3) 3.110(7) yes . 65605
C(18) C(4) 3.110(7) yes . 65605
C(18) C(5) 3.110(7) yes . 65605
C(18) C(6) 3.110(7) yes . 65605
C(18) C(7) 3.110(7) yes . 65605
C(18) C(8) 3.110(7) yes . 65605
C(18) C(9) 3.110(7) yes . 65605
C(18) C(10) 3.110(7) yes . 65605
C(18) C(11) 3.110(7) yes . 65605
C(18) C(12) 3.110(7) yes . 65605
C(18) C(13) 3.110(7) yes . 65605
C(18) C(14) 3.110(7) yes . 65605
C(18) C(15) 2.767(6) yes . 55501
C(18) C(15) 3.110(6) yes . 65605
C(18) C(16) 2.382(7) yes . 55501
C(18) C(16) 3.110(7) yes . 65605
C(18) C(17) 3.110(7) yes . 65605
C(18) C(18) 3.110(7) yes . 65605
C(18) C(19) 3.110(7) yes . 65605
C(18) C(20) 2.365(7) yes . 55501
C(18) C(20) 3.110(7) yes . 65605
C(18) C(21) 3.110(7) yes . 65605
C(18) C(22) 3.110(7) yes . 65605
C(18) C(23) 3.110(7) yes . 65605
C(18) C(24) 3.110(7) yes . 65605
C(18) C(25) 3.110(7) yes . 65605
C(18) C(26) 3.110(7) yes . 65605
C(18) C(27) 3.110(7) yes . 65605
C(18) C(28) 3.110(7) yes . 65605
C(18) C(29) 3.110(8) yes . 65605
C(18) C(30) 3.110(8) yes . 65605
C(18) C(31) 3.110(8) yes . 65605
C(18) C(32) 3.110(7) yes . 65605
C(19) C(15) 2.408(6) yes . 55501
C(19) C(16) 2.760(7) yes . 55501
C(19) C(17) 2.380(8) yes . 55501
C(20) P(1) 2.778(5) yes . 55501
C(20) C(7) 3.280(7) yes . 55501
C(20) C(16) 2.382(7) yes . 55501
C(20) C(17) 2.745(7) yes . 55501
C(20) C(18) 2.365(7) yes . 55501
C(21) Ni(1) 3.329(5) yes . 55501
C(21) C(7) 3.427(7) yes . 55501
C(21) C(8) 2.867(8) yes . 55501
C(21) C(23) 2.407(8) yes . 55501
C(21) C(24) 2.779(8) yes . 55501
C(21) C(25) 2.418(7) yes . 55501
C(21) C(27) 2.953(7) yes . 55501
C(21) C(28) 3.232(6) yes . 55501
C(22) Ni(1) 3.464(5) yes . 55501
C(22) S(1) 3.518(5) yes . 55501
C(22) P(2) 2.791(6) yes . 55501
C(22) C(24) 2.391(7) yes . 55501
C(22) C(25) 2.769(7) yes . 55501
C(22) C(26) 2.381(8) yes . 55501
C(23) C(21) 2.407(8) yes . 55501
C(23) C(25) 2.386(8) yes . 55501
C(23) C(26) 2.749(8) yes . 55501
C(24) C(21) 2.779(8) yes . 55501
C(24) C(22) 2.391(7) yes . 55501
C(24) C(26) 2.387(8) yes . 55501
C(25) C(21) 2.418(7) yes . 55501
C(25) C(22) 2.769(7) yes . 55501
C(25) C(23) 2.386(8) yes . 55501
C(26) P(2) 2.803(5) yes . 55501
C(26) C(8) 3.254(7) yes . 55501
C(26) C(22) 2.381(8) yes . 55501
C(26) C(23) 2.749(8) yes . 55501
C(26) C(24) 2.387(8) yes . 55501
C(26) C(27) 3.473(7) yes . 55501
C(26) C(28) 3.472(6) yes . 55501
C(27) Ni(1) 3.408(5) yes . 55501
C(27) S(1) 3.423(6) yes . 55501
C(27) C(8) 2.871(6) yes . 55501
C(27) C(21) 2.953(7) yes . 55501
C(27) C(26) 3.473(7) yes . 55501
C(27) C(29) 2.409(7) yes . 55501
C(27) C(30) 2.783(7) yes . 55501
C(27) C(31) 2.417(7) yes . 55501
C(28) P(2) 2.819(5) yes . 55501
C(28) C(21) 3.232(6) yes . 55501
C(28) C(26) 3.472(6) yes . 55501
C(28) C(30) 2.396(8) yes . 55501
C(28) C(31) 2.758(9) yes . 55501
C(28) C(32) 2.377(8) yes . 55501
C(29) C(27) 2.409(7) yes . 55501
C(29) C(31) 2.37(1) yes . 55501
C(29) C(32) 2.741(8) yes . 55501
C(30) C(27) 2.783(7) yes . 55501
C(30) C(28) 2.396(8) yes . 55501
C(30) C(32) 2.381(7) yes . 55501
C(31) C(27) 2.417(7) yes . 55501
C(31) C(28) 2.758(9) yes . 55501
C(31) C(29) 2.37(1) yes . 55501
C(32) P(2) 2.759(5) yes . 55501
C(32) C(8) 3.295(6) yes . 55501
C(32) C(28) 2.377(8) yes . 55501
C(32) C(29) 2.741(8) yes . 55501
C(32) C(30) 2.381(7) yes . 55501

loop_
_geom_torsion_atom_site_label_1
_geom_torsion_atom_site_label_2
_geom_torsion_atom_site_label_3
_geom_torsion_atom_site_label_4
_geom_torsion
_geom_torsion_publ_flag
_geom_torsion_site_symmetry_1
_geom_torsion_site_symmetry_2
_geom_torsion_site_symmetry_3
_geom_torsion_site_symmetry_4
S(2) Ni(1) S(1) Si(1) 63.58(8) yes . . . .
P(2) Ni(1) S(1) Si(1) -111.67(7) yes . . . .
S(1) Ni(1) S(2) Si(2) 65.43(7) yes . . . .
P(1) Ni(1) S(2) Si(2) -112.45(6) yes . . . .
S(2) Ni(1) P(1) C(7) 170.9(2) yes . . . .
S(2) Ni(1) P(1) C(9) -76.7(2) yes . . . .
S(2) Ni(1) P(1) C(15) 50.3(2) yes . . . .
P(2) Ni(1) P(1) C(7) -14.1(2) yes . . . .
P(2) Ni(1) P(1) C(9) 98.3(2) yes . . . .
P(2) Ni(1) P(1) C(15) -134.6(2) yes . . . .
S(1) Ni(1) P(2) C(8) 171.9(2) yes . . . .
S(1) Ni(1) P(2) C(21) -73.8(2) yes . . . .
S(1) Ni(1) P(2) C(27) 53.9(2) yes . . . .
P(1) Ni(1) P(2) C(8) -10.7(2) yes . . . .
P(1) Ni(1) P(2) C(21) 103.6(2) yes . . . .
P(1) Ni(1) P(2) C(27) -128.7(2) yes . . . .
Ni(1) S(1) Si(1) C(1) 134.9(2) yes . . . .
Ni(1) S(1) Si(1) C(2) -106.9(2) yes . . . .
Ni(1) S(1) Si(1) C(3) 14.7(2) yes . . . .
Ni(1) S(2) Si(2) C(4) -85.4(2) yes . . . .
Ni(1) S(2) Si(2) C(5) 155.2(2) yes . . . .
Ni(1) S(2) Si(2) C(6) 35.6(2) yes . . . .
Ni(1) P(1) C(7) C(8) 41.6(4) yes . . . .
C(9) P(1) C(7) C(8) -76.6(4) yes . . . .
C(15) P(1) C(7) C(8) 173.7(3) yes . . . .
Ni(1) P(1) C(9) C(10) 14.0(4) yes . . . .
Ni(1) P(1) C(9) C(14) -161.9(3) yes . . . .
C(7) P(1) C(9) C(10) 129.8(4) yes . . . .
C(7) P(1) C(9) C(14) -46.1(4) yes . . . .
C(15) P(1) C(9) C(10) -122.1(4) yes . . . .
C(15) P(1) C(9) C(14) 62.1(4) yes . . . .
Ni(1) P(1) C(15) C(16) -112.9(4) yes . . . .
Ni(1) P(1) C(15) C(20) 67.6(5) yes . . . .
C(7) P(1) C(15) C(16) 124.4(4) yes . . . .
C(7) P(1) C(15) C(20) -55.1(4) yes . . . .
C(9) P(1) C(15) C(16) 16.8(5) yes . . . .
C(9) P(1) C(15) C(20) -162.8(4) yes . . . .
Ni(1) P(2) C(8) C(7) 38.6(3) yes . . . .
C(21) P(2) C(8) C(7) -81.9(3) yes . . . .
C(27) P(2) C(8) C(7) 164.9(3) yes . . . .
Ni(1) P(2) C(21) C(22) 7.9(4) yes . . . .
Ni(1) P(2) C(21) C(26) -167.1(3) yes . . . .
C(8) P(2) C(21) C(22) 125.7(3) yes . . . .
C(8) P(2) C(21) C(26) -49.3(4) yes . . . .
C(27) P(2) C(21) C(22) -124.5(3) yes . . . .
C(27) P(2) C(21) C(26) 60.5(4) yes . . . .
Ni(1) P(2) C(27) C(28) -113.5(4) yes . . . .
Ni(1) P(2) C(27) C(32) 62.3(5) yes . . . .
C(8) P(2) C(27) C(28) 125.7(5) yes . . . .
C(8) P(2) C(27) C(32) -58.5(5) yes . . . .
C(21) P(2) C(27) C(28) 16.4(5) yes . . . .
C(21) P(2) C(27) C(32) -167.8(4) yes . . . .
P(1) C(7) C(8) P(2) -49.3(4) yes . . . .
P(1) C(9) C(10) C(11) -175.3(4) yes . . . .
C(14) C(9) C(10) C(11) 0.7(7) yes . . . .
P(1) C(9) C(14) C(13) 175.5(4) yes . . . .
C(10) C(9) C(14) C(13) -0.4(7) yes . . . .
C(9) C(10) C(11) C(12) -0.1(8) yes . . . .
C(10) C(11) C(12) C(13) -0.7(8) yes . . . .
C(11) C(12) C(13) C(14) 0.9(8) yes . . . .
C(12) C(13) C(14) C(9) -0.4(8) yes . . . .
P(1) C(15) C(16) C(17) -179.1(5) yes . . . .
C(20) C(15) C(16) C(17) 0.5(8) yes . . . .
P(1) C(15) C(20) C(19) 179.6(5) yes . . . .
C(16) C(15) C(20) C(19) -0.0(8) yes . . . .
C(15) C(16) C(17) C(18) -0.4(9) yes . . . .
C(16) C(17) C(18) C(19) -0.2(9) yes . . . .
C(17) C(18) C(19) C(20) 0.7(9) yes . . . .
C(18) C(19) C(20) C(15) -0.6(9) yes . . . .
P(2) C(21) C(22) C(23) -175.8(4) yes . . . .
C(26) C(21) C(22) C(23) -0.6(7) yes . . . .
P(2) C(21) C(26) C(25) 176.0(4) yes . . . .
C(22) C(21) C(26) C(25) 0.9(7) yes . . . .
C(21) C(22) C(23) C(24) -0.2(7) yes . . . .
C(22) C(23) C(24) C(25) 0.9(7) yes . . . .
C(23) C(24) C(25) C(26) -0.6(7) yes . . . .
C(24) C(25) C(26) C(21) -0.3(7) yes . . . .
P(2) C(27) C(28) C(29) 174.2(5) yes . . . .
C(32) C(27) C(28) C(29) -1.7(8) yes . . . .
P(2) C(27) C(32) C(31) -174.6(5) yes . . . .
C(28) C(27) C(32) C(31) 1.5(9) yes . . . .
C(27) C(28) C(29) C(30) -0.3(9) yes . . . .
C(28) C(29) C(30) C(31) 2(1) yes . . . .
C(29) C(30) C(31) C(32) -2(1) yes . . . .
C(30) C(31) C(32) C(27) 0(1) yes . . . .
